data_8101839
loop_
_publ_author_name
'A.-Y. Fu'
'D.-Q. Wang'

_publ_section_title
;
Crystal structure of tetraammonium bis[(pyridine-2,6-dicarboxylato-
O,N,O')cadmate(II)] pentahydrate, (NH~4~)~4~[Cd(C~7~H~3~NO~4~)~2~]
~2~ &#x00B7; 5H~2~O
;
_journal_issue 3
_journal_name_full 'Zeitschrift f\"ur Kristallographie - New Crystal Structures'
_journal_page_first 503
_journal_page_last 505
_journal_volume 220
_journal_year 2005
_chemical_formula_moiety '2(C14 H6 Cd N2 O8), 4(H4 N), 5(H2 O)'
_chemical_formula_structural '(NH4)4[Cd(C7H3NO4)2]2 &#x00B7; 5H2O'
_chemical_formula_sum 'C14 H19 Cd N4 O10.5'
_chemical_formula_weight 523.74
_chemical_name_systematic
; 
 tetraammoninium bis[(pyridine-2,6-dicarboxylato-O,O',N)cadmate(II)]
 pentahydrate
;
_space_group_IT_number 14
_symmetry_cell_setting monoclinic
_symmetry_space_group_name_Hall '-P 2ybc'
_symmetry_space_group_name_H-M 'P 1 21/c 1'
_atom_sites_solution_hydrogens geom
_atom_sites_solution_primary direct
_atom_sites_solution_secondary difmap
_audit_creation_method SHELXL-97
_cell_angle_alpha 90.00
_cell_angle_beta 115.695(5)
_cell_angle_gamma 90.00
_cell_formula_units_Z 8
_cell_length_a 16.440(5)
_cell_length_b 16.586(5)
_cell_length_c 15.332(5)
_cell_measurement_reflns_used 2600
_cell_measurement_temperature 299(2)
_cell_measurement_theta_max 22.747
_cell_measurement_theta_min 2.659
_cell_volume 3767(2)
_computing_cell_refinement 'Bruker SMART'
_computing_data_collection 'Bruker SMART'
_computing_data_reduction 'Bruker SHELXTL'
_computing_molecular_graphics 'Bruker SHELXTL'
_computing_publication_material 'Bruker SHELXTL'
_computing_structure_refinement 'SHELXL-97 (Sheldrick, 1997)'
_computing_structure_solution 'SHELXS-97 (Sheldrick, 1990)'
_diffrn_ambient_temperature 299(2)
_diffrn_measured_fraction_theta_full 0.983
_diffrn_measured_fraction_theta_max 0.983
_diffrn_measurement_device_type 'Bruker SMART CCD'
_diffrn_measurement_method phi/omega
_diffrn_radiation_monochromator graphite
_diffrn_radiation_source 'fine-focus sealed tube'
_diffrn_radiation_type MoK\a
_diffrn_radiation_wavelength 0.71073
_diffrn_reflns_av_R_equivalents 0.0676
_diffrn_reflns_av_sigmaI/netI 0.0861
_diffrn_reflns_limit_h_max 17
_diffrn_reflns_limit_h_min -18
_diffrn_reflns_limit_k_max 18
_diffrn_reflns_limit_k_min -15
_diffrn_reflns_limit_l_max 16
_diffrn_reflns_limit_l_min -16
_diffrn_reflns_number 16725
_diffrn_reflns_theta_full 23.42
_diffrn_reflns_theta_max 23.42
_diffrn_reflns_theta_min 1.37
_exptl_absorpt_coefficient_mu 1.226
_exptl_absorpt_correction_T_max 0.8872
_exptl_absorpt_correction_T_min 0.7492
_exptl_absorpt_correction_type multi-scan
_exptl_absorpt_process_details sadabs
_exptl_crystal_colour colorless
_exptl_crystal_density_diffrn 1.847
_exptl_crystal_density_method 'not measured'
_exptl_crystal_description block
_exptl_crystal_F_000 2104
_exptl_crystal_size_max 0.25
_exptl_crystal_size_mid 0.10
_exptl_crystal_size_min 0.10
_refine_diff_density_max 1.312
_refine_diff_density_min -1.049
_refine_diff_density_rms 0.135
_refine_ls_extinction_method none
_refine_ls_goodness_of_fit_ref 1.006
_refine_ls_hydrogen_treatment constr
_refine_ls_matrix_type full
_refine_ls_number_parameters 532
_refine_ls_number_reflns 5426
_refine_ls_number_restraints 0
_refine_ls_restrained_S_all 1.006
_refine_ls_R_factor_all 0.1060
_refine_ls_R_factor_gt 0.0508
_refine_ls_shift/su_max 0.001
_refine_ls_shift/su_mean 0.000
_refine_ls_structure_factor_coef Fsqd
_refine_ls_weighting_details 'calc w=1/[\s^2^(Fo^2^)+(0.0607P)^2^+0.0000P] where P=(Fo^2^+2Fc^2^)/3'
_refine_ls_weighting_scheme calc
_refine_ls_wR_factor_gt 0.1116
_refine_ls_wR_factor_ref 0.1386
_reflns_number_gt 3130
_reflns_number_total 5426
_reflns_threshold_expression >2sigma(I)
_cod_data_source_file 1267-1613.cff
_cod_data_source_block 011214a
_cod_depositor_comments
;
The following automatic conversions were performed:
'_symmetry_cell_setting' value 'Monoclinic' changed to 'monoclinic'
according to '/home/saulius/struct/CIF-dictionaries/cif_core.dic'
dictionary named 'cif_core.dic' version 2.4.1 from 2010-06-29.

Automatic conversion script
Id: cif_fix_enum 1555 2011-01-17 13:19:09Z saulius 
;
_cod_original_sg_symbol_H-M P12(1)/c1
_cod_original_formula_sum 'C28 H38 Cd2 N8 O21 '
_cod_database_code 8101839

loop_
_symmetry_equiv_pos_as_xyz
'x, y, z'
'-x, y+1/2, -z+1/2'
'-x, -y, -z'
'x, -y-1/2, z-1/2'

loop_
_atom_site_label
_atom_site_type_symbol
_atom_site_fract_x
_atom_site_fract_y
_atom_site_fract_z
_atom_site_U_iso_or_equiv
_atom_site_adp_type
_atom_site_occupancy
_atom_site_symmetry_multiplicity
_atom_site_Wyckoff_symbol
_atom_site_calc_flag
_atom_site_refinement_flags
_atom_site_disorder_assembly
_atom_site_disorder_group
Cd1 Cd 0.96946(4) 0.72283(4) 0.69564(5) 0.0379(2) Uani 1 4 e d . . .
Cd2 Cd 0.54362(4) 0.21155(4) 0.36756(4) 0.0374(2) Uani 1 4 e d . . .
N1 N 0.9074(4) 0.6828(4) 0.7914(5) 0.0291(16) Uani 1 4 e d . . .
N2 N 1.0490(4) 0.7637(4) 0.6168(5) 0.0291(17) Uani 1 4 e d . . .
N3 N 0.4776(5) 0.1871(4) 0.4653(4) 0.0311(17) Uani 1 4 e d . . .
N4 N 0.6189(4) 0.2459(4) 0.2820(4) 0.0290(16) Uani 1 4 e d . . .
N5 N 0.5027(4) 0.4450(4) 0.3104(5) 0.0415(19) Uani 1 4 e d . . .
H29 H 0.5404 0.4573 0.2896 0.050 Uiso 1 4 e d R . .
H30 H 0.4673 0.4075 0.2788 0.050 Uiso 1 4 e d R . .
H31 H 0.5313 0.4279 0.3705 0.050 Uiso 1 4 e d R . .
H32 H 0.4719 0.4866 0.3123 0.050 Uiso 1 4 e d R . .
N6 N 0.7054(5) 0.9973(4) 0.4047(5) 0.059(2) Uani 1 4 e d . . .
H33 H 0.7464 1.0337 0.4223 0.071 Uiso 1 4 e d R . .
H34 H 0.7179 0.9629 0.4491 0.071 Uiso 1 4 e d R . .
H35 H 0.6987 0.9768 0.3515 0.071 Uiso 1 4 e d R . .
H36 H 0.6549 1.0211 0.3955 0.071 Uiso 1 4 e d R . .
N7 N 0.8672(5) 0.0171(4) 0.8152(5) 0.052(2) Uani 1 4 e d . . .
H37 H 0.8833 -0.0240 0.8547 0.062 Uiso 1 4 e d R . .
H38 H 0.8915 0.0121 0.7769 0.062 Uiso 1 4 e d R . .
H39 H 0.8894 0.0595 0.8505 0.062 Uiso 1 4 e d R . .
H40 H 0.8108 0.0197 0.7870 0.062 Uiso 1 4 e d R . .
N8 N 0.7455(4) 0.6034(4) 0.4916(5) 0.049(2) Uani 1 4 e d . . .
H41 H 0.7531 0.5698 0.5380 0.059 Uiso 1 4 e d R . .
H42 H 0.7961 0.6258 0.5034 0.059 Uiso 1 4 e d R . .
H43 H 0.7079 0.6392 0.4903 0.059 Uiso 1 4 e d R . .
H44 H 0.7262 0.5775 0.4386 0.059 Uiso 1 4 e d R . .
O1 O 0.8431(4) 0.8019(3) 0.6633(4) 0.0451(16) Uani 1 4 e d . . .
O2 O 0.7496(4) 0.8395(4) 0.7252(5) 0.0528(17) Uani 1 4 e d . . .
O3 O 1.0437(4) 0.6047(4) 0.7784(5) 0.0544(18) Uani 1 4 e d . . .
O4 O 1.0493(4) 0.5157(4) 0.8884(5) 0.063(2) Uani 1 4 e d . . .
O5 O 1.0632(4) 0.8302(4) 0.7802(4) 0.0481(17) Uani 1 4 e d . . .
O6 O 1.1516(5) 0.9276(4) 0.7692(4) 0.0561(19) Uani 1 4 e d . . .
O7 O 0.9275(4) 0.6451(3) 0.5553(4) 0.0402(15) Uani 1 4 e d . . .
O8 O 0.9666(4) 0.6120(4) 0.4362(4) 0.0509(18) Uani 1 4 e d . . .
O9 O 0.6168(4) 0.1028(4) 0.4694(5) 0.0545(18) Uani 1 4 e d . . .
O10 O 0.6223(4) 0.0282(4) 0.5925(4) 0.0493(17) Uani 1 4 e d . . .
O11 O 0.4238(4) 0.3019(3) 0.3311(4) 0.0432(16) Uani 1 4 e d . . .
O12 O 0.3240(4) 0.3473(4) 0.3803(4) 0.0440(16) Uani 1 4 e d . . .
O13 O 0.4955(4) 0.1296(4) 0.2287(4) 0.0480(17) Uani 1 4 e d . . .
O14 O 0.5168(4) 0.1024(3) 0.0976(4) 0.0472(17) Uani 1 4 e d . . .
O15 O 0.6462(4) 0.3174(3) 0.4484(4) 0.0426(16) Uani 1 4 e d . . .
O16 O 0.7270(4) 0.4142(3) 0.4248(4) 0.0385(15) Uani 1 4 e d . . .
O17 O 0.8919(4) 0.4698(4) 0.5758(4) 0.0577(19) Uani 1 4 e d . . .
H45 H 0.8434 0.4557 0.5277 0.069 Uiso 1 4 e d R . .
H46 H 0.8956 0.5205 0.5721 0.069 Uiso 1 4 e d R . .
O18 O 0.7861(3) 0.9641(3) 0.6061(4) 0.0372(15) Uani 1 4 e d . . .
H47 H 0.8359 0.9876 0.6327 0.045 Uiso 1 4 e d R . .
H48 H 0.7951 0.9163 0.5964 0.045 Uiso 1 4 e d R . .
O19 O 0.6162(3) 0.4820(3) 0.5093(3) 0.0287(13) Uani 1 4 e d . . .
H49 H 0.5986 0.5286 0.5104 0.034 Uiso 1 4 e d R . .
H50 H 0.6598 0.4720 0.5626 0.034 Uiso 1 4 e d R . .
O20 O 0.7032(4) 0.9882(4) 0.2244(5) 0.064(2) Uani 1 4 e d . . .
H51 H 0.7551 1.0053 0.2299 0.077 Uiso 1 4 e d R . .
H52 H 0.7028 0.9389 0.2057 0.077 Uiso 1 4 e d R . .
O21 O 0.6614(4) 0.5418(4) 0.2785(4) 0.0576(19) Uani 1 4 e d . . .
H53 H 0.6454 0.5156 0.2255 0.069 Uiso 1 4 e d R . .
H54 H 0.6135 0.5680 0.2707 0.069 Uiso 1 4 e d R . .
C1 C 0.8097(6) 0.7964(6) 0.7218(6) 0.039(2) Uani 1 4 e d . . .
C2 C 0.8429(5) 0.7279(5) 0.7953(6) 0.029(2) Uani 1 4 e d . . .
C3 C 0.8119(6) 0.7131(6) 0.8650(7) 0.045(2) Uani 1 4 e d . . .
H3 H 0.7673 0.7455 0.8687 0.054 Uiso 1 4 e calc R . .
C4 C 0.8474(6) 0.6509(6) 0.9273(6) 0.044(2) Uani 1 4 e d . . .
H4 H 0.8275 0.6409 0.9746 0.053 Uiso 1 4 e calc R . .
C5 C 0.9134(6) 0.6020(6) 0.9213(6) 0.048(3) Uani 1 4 e d . . .
H5 H 0.9375 0.5586 0.9629 0.057 Uiso 1 4 e calc R . .
C6 C 0.9424(6) 0.6209(5) 0.8494(6) 0.034(2) Uani 1 4 e d . . .
C7 C 1.0171(6) 0.5753(6) 0.8393(7) 0.045(2) Uani 1 4 e d . . .
C8 C 1.1069(6) 0.8647(5) 0.7414(6) 0.036(2) Uani 1 4 e d . . .
C9 C 1.1038(5) 0.8260(5) 0.6495(6) 0.030(2) Uani 1 4 e d . . .
C10 C 1.1544(6) 0.8524(5) 0.6022(6) 0.037(2) Uani 1 4 e d . . .
H10 H 1.1916 0.8976 0.6225 0.045 Uiso 1 4 e calc R . .
C11 C 1.1460(6) 0.8077(5) 0.5239(6) 0.035(2) Uani 1 4 e d . . .
H11 H 1.1809 0.8225 0.4923 0.042 Uiso 1 4 e calc R . .
C12 C 1.0925(6) 0.7455(6) 0.4900(6) 0.040(2) Uani 1 4 e d . . .
H12 H 1.0885 0.7179 0.4355 0.048 Uiso 1 4 e calc R . .
C13 C 1.0417(5) 0.7221(5) 0.5384(5) 0.029(2) Uani 1 4 e d . . .
C14 C 0.9734(5) 0.6542(5) 0.5076(6) 0.036(2) Uani 1 4 e d . . .
C15 C 0.5892(6) 0.0823(5) 0.5312(7) 0.039(2) Uani 1 4 e d . . .
C16 C 0.5094(5) 0.1295(5) 0.5304(6) 0.030(2) Uani 1 4 e d . . .
C17 C 0.4751(6) 0.1177(5) 0.5970(6) 0.038(2) Uani 1 4 e d . . .
H17 H 0.4988 0.0777 0.6439 0.045 Uiso 1 4 e calc R . .
C18 C 0.4068(6) 0.1645(5) 0.5935(6) 0.042(2) Uani 1 4 e d . . .
H18 H 0.3803 0.1546 0.6350 0.050 Uiso 1 4 e calc R . .
C19 C 0.3755(5) 0.2288(6) 0.5267(6) 0.043(3) Uani 1 4 e d . . .
H19 H 0.3330 0.2654 0.5274 0.051 Uiso 1 4 e calc R . .
C20 C 0.4108(5) 0.2345(5) 0.4609(6) 0.029(2) Uani 1 4 e d . . .
C21 C 0.3838(6) 0.3006(5) 0.3846(6) 0.031(2) Uani 1 4 e d . . .
C22 C 0.5334(6) 0.1404(5) 0.1731(6) 0.033(2) Uani 1 4 e d . . .
C23 C 0.6071(5) 0.2039(5) 0.2043(5) 0.027(2) Uani 1 4 e d . . .
C24 C 0.6572(6) 0.2198(5) 0.1538(6) 0.036(2) Uani 1 4 e d . . .
H24 H 0.6487 0.1893 0.0996 0.043 Uiso 1 4 e calc R . .
C25 C 0.7200(6) 0.2810(5) 0.1841(6) 0.039(2) Uani 1 4 e d . . .
H25 H 0.7553 0.2920 0.1517 0.047 Uiso 1 4 e calc R . .
C26 C 0.7294(5) 0.3265(5) 0.2652(6) 0.032(2) Uani 1 4 e d . . .
H26 H 0.7693 0.3697 0.2863 0.038 Uiso 1 4 e calc R . .
C27 C 0.6784(5) 0.3057(5) 0.3126(6) 0.029(2) Uani 1 4 e d . . .
C28 C 0.6852(6) 0.3498(5) 0.4035(6) 0.033(2) Uani 1 4 e d . . .

loop_
_atom_site_aniso_label
_atom_site_aniso_U_11
_atom_site_aniso_U_22
_atom_site_aniso_U_33
_atom_site_aniso_U_23
_atom_site_aniso_U_13
_atom_site_aniso_U_12
Cd1 0.0464(4) 0.0465(5) 0.0318(4) 0.0013(3) 0.0271(3) -0.0019(4)
Cd2 0.0478(4) 0.0446(4) 0.0308(4) 0.0010(3) 0.0273(3) -0.0021(4)
N1 0.030(4) 0.030(4) 0.026(4) 0.006(3) 0.010(3) -0.001(3)
N2 0.029(4) 0.033(4) 0.027(4) 0.006(3) 0.013(3) 0.006(4)
N3 0.039(4) 0.036(4) 0.019(4) 0.005(3) 0.013(3) 0.001(4)
N4 0.032(4) 0.037(4) 0.015(4) 0.002(3) 0.007(3) 0.003(4)
N5 0.045(5) 0.040(5) 0.036(5) -0.006(4) 0.013(4) -0.004(4)
N6 0.083(6) 0.042(5) 0.085(7) -0.003(5) 0.067(6) 0.004(5)
N7 0.047(5) 0.049(5) 0.075(6) 0.022(4) 0.040(5) 0.025(4)
N8 0.038(5) 0.039(5) 0.070(6) -0.012(4) 0.023(4) -0.001(4)
O1 0.052(4) 0.049(4) 0.044(4) 0.014(3) 0.030(3) 0.013(3)
O2 0.048(4) 0.052(4) 0.061(5) -0.001(3) 0.026(4) 0.010(4)
O3 0.066(5) 0.055(4) 0.055(5) 0.015(4) 0.038(4) 0.018(4)
O4 0.067(5) 0.062(5) 0.059(5) 0.030(4) 0.026(4) 0.027(4)
O5 0.072(5) 0.055(4) 0.034(4) -0.011(3) 0.039(4) -0.025(4)
O6 0.075(5) 0.055(4) 0.045(4) -0.016(3) 0.031(4) -0.018(4)
O7 0.042(4) 0.056(4) 0.032(4) -0.007(3) 0.024(3) -0.012(3)
O8 0.052(4) 0.061(4) 0.043(4) -0.030(4) 0.024(3) -0.014(4)
O9 0.065(5) 0.061(5) 0.057(5) 0.020(4) 0.045(4) 0.021(4)
O10 0.050(4) 0.053(4) 0.047(4) 0.018(4) 0.024(3) 0.018(4)
O11 0.047(4) 0.054(4) 0.037(4) 0.009(3) 0.027(3) 0.001(3)
O12 0.045(4) 0.046(4) 0.042(4) 0.013(3) 0.020(3) 0.021(3)
O13 0.055(4) 0.058(4) 0.042(4) -0.007(3) 0.031(3) -0.017(3)
O14 0.057(4) 0.051(4) 0.034(4) -0.021(3) 0.020(3) -0.009(3)
O15 0.065(4) 0.049(4) 0.022(3) -0.005(3) 0.027(3) -0.016(3)
O16 0.050(4) 0.035(4) 0.032(4) -0.008(3) 0.020(3) -0.013(3)
O17 0.052(4) 0.058(5) 0.057(5) 0.006(4) 0.017(4) -0.005(4)
O18 0.042(4) 0.028(3) 0.052(4) 0.006(3) 0.030(3) 0.003(3)
O19 0.039(3) 0.032(3) 0.022(3) -0.003(2) 0.019(3) 0.001(3)
O20 0.070(5) 0.060(5) 0.066(5) -0.012(4) 0.033(4) -0.011(4)
O21 0.070(5) 0.063(5) 0.049(4) -0.005(3) 0.034(4) 0.003(4)
C1 0.026(5) 0.054(6) 0.038(6) -0.004(5) 0.014(5) 0.005(5)
C2 0.026(5) 0.043(6) 0.021(5) -0.003(4) 0.013(4) -0.004(4)
C3 0.049(6) 0.055(6) 0.046(6) -0.011(5) 0.034(5) -0.014(5)
C4 0.055(6) 0.060(7) 0.034(6) 0.010(5) 0.036(5) -0.006(6)
C5 0.047(6) 0.064(7) 0.030(6) 0.010(5) 0.015(5) -0.012(5)
C6 0.036(5) 0.031(5) 0.036(6) -0.002(4) 0.015(4) -0.005(4)
C7 0.038(6) 0.050(7) 0.034(6) 0.010(5) 0.004(5) 0.005(5)
C8 0.044(6) 0.036(6) 0.028(5) -0.006(4) 0.013(5) -0.002(5)
C9 0.033(5) 0.033(5) 0.022(5) 0.001(4) 0.009(4) -0.007(4)
C10 0.042(6) 0.043(6) 0.029(5) 0.000(4) 0.018(4) -0.008(5)
C11 0.035(5) 0.052(6) 0.015(5) -0.006(4) 0.007(4) 0.006(5)
C12 0.042(6) 0.061(7) 0.026(5) 0.026(5) 0.024(5) 0.016(5)
C13 0.036(5) 0.036(5) 0.011(4) -0.003(4) 0.007(4) 0.004(4)
C14 0.029(5) 0.042(6) 0.030(6) 0.010(5) 0.006(4) 0.009(5)
C15 0.044(6) 0.040(6) 0.032(6) -0.005(5) 0.014(5) -0.002(5)
C16 0.037(5) 0.028(5) 0.030(5) 0.000(4) 0.020(4) -0.001(4)
C17 0.047(6) 0.041(6) 0.030(5) 0.008(4) 0.020(5) 0.000(5)
C18 0.043(6) 0.059(6) 0.034(6) 0.004(5) 0.026(5) 0.008(5)
C19 0.035(5) 0.081(7) 0.019(5) 0.012(5) 0.019(4) 0.029(5)
C20 0.030(5) 0.025(5) 0.024(5) 0.004(4) 0.006(4) 0.001(4)
C21 0.041(5) 0.032(5) 0.022(5) 0.005(4) 0.016(4) -0.004(5)
C22 0.034(5) 0.044(6) 0.020(5) 0.005(4) 0.010(4) 0.005(4)
C23 0.031(5) 0.039(5) 0.011(4) -0.003(4) 0.009(4) 0.000(4)
C24 0.055(6) 0.038(5) 0.030(5) -0.006(4) 0.033(5) -0.003(5)
C25 0.047(6) 0.047(6) 0.030(5) 0.003(5) 0.025(5) -0.003(5)
C26 0.039(5) 0.038(5) 0.024(5) -0.003(4) 0.019(4) -0.004(4)
C27 0.033(5) 0.032(5) 0.024(5) -0.001(4) 0.013(4) 0.000(4)
C28 0.041(6) 0.033(5) 0.020(5) 0.003(4) 0.009(5) 0.007(5)

loop_
_atom_type_symbol
_atom_type_description
_atom_type_scat_dispersion_real
_atom_type_scat_dispersion_imag
_atom_type_scat_source
C C 0.0033 0.0016 'International Tables Vol C Tables 4.2.6.8 and 6.1.1.4'
H H 0.0000 0.0000 'International Tables Vol C Tables 4.2.6.8 and 6.1.1.4'
N N 0.0061 0.0033 'International Tables Vol C Tables 4.2.6.8 and 6.1.1.4'
O O 0.0106 0.0060 'International Tables Vol C Tables 4.2.6.8 and 6.1.1.4'
Cd Cd -0.8075 1.2024 'International Tables Vol C Tables 4.2.6.8 and 6.1.1.4'

loop_
_geom_angle_atom_site_label_1
_geom_angle_atom_site_label_2
_geom_angle_atom_site_label_3
_geom_angle
_geom_angle_site_symmetry_1
_geom_angle_site_symmetry_3
_geom_angle_publ_flag
N1 Cd1 N2 172.5(2) . . ?
N1 Cd1 O1 71.6(2) . . ?
N2 Cd1 O1 113.1(2) . . ?
N1 Cd1 O7 113.9(2) . . ?
N2 Cd1 O7 71.3(2) . . ?
O1 Cd1 O7 103.6(2) . . ?
N1 Cd1 O5 104.0(2) . . ?
N2 Cd1 O5 70.7(2) . . ?
O1 Cd1 O5 90.1(2) . . ?
O7 Cd1 O5 141.97(19) . . ?
N1 Cd1 O3 71.1(2) . . ?
N2 Cd1 O3 104.8(2) . . ?
O1 Cd1 O3 142.0(2) . . ?
O7 Cd1 O3 85.1(2) . . ?
O5 Cd1 O3 105.7(2) . . ?
N4 Cd2 N3 173.7(2) . . ?
N4 Cd2 O11 108.7(2) . . ?
N3 Cd2 O11 70.9(2) . . ?
N4 Cd2 O9 109.4(2) . . ?
N3 Cd2 O9 70.9(2) . . ?
O11 Cd2 O9 141.8(2) . . ?
N4 Cd2 O13 70.7(2) . . ?
N3 Cd2 O13 115.6(2) . . ?
O11 Cd2 O13 103.6(2) . . ?
O9 Cd2 O13 91.8(2) . . ?
N4 Cd2 O15 70.7(2) . . ?
N3 Cd2 O15 103.0(2) . . ?
O11 Cd2 O15 89.2(2) . . ?
O9 Cd2 O15 100.2(2) . . ?
O13 Cd2 O15 141.44(19) . . ?
C6 N1 C2 122.4(7) . . ?
C6 N1 Cd1 119.2(6) . . ?
C2 N1 Cd1 118.0(5) . . ?
C9 N2 C13 121.6(7) . . ?
C9 N2 Cd1 119.7(5) . . ?
C13 N2 Cd1 118.7(5) . . ?
C16 N3 C20 121.1(7) . . ?
C16 N3 Cd2 119.5(5) . . ?
C20 N3 Cd2 119.3(5) . . ?
C23 N4 C27 120.7(7) . . ?
C23 N4 Cd2 119.6(5) . . ?
C27 N4 Cd2 119.6(5) . . ?
H29 N5 H30 113.6 . . ?
H29 N5 H31 109.3 . . ?
H30 N5 H31 106.5 . . ?
H29 N5 H32 111.1 . . ?
H30 N5 H32 109.8 . . ?
H31 N5 H32 106.2 . . ?
H33 N6 H34 109.9 . . ?
H33 N6 H35 110.1 . . ?
H34 N6 H35 113.0 . . ?
H33 N6 H36 107.1 . . ?
H34 N6 H36 108.5 . . ?
H35 N6 H36 108.0 . . ?
H37 N7 H38 108.2 . . ?
H37 N7 H39 106.4 . . ?
H38 N7 H39 108.2 . . ?
H37 N7 H40 109.7 . . ?
H38 N7 H40 113.4 . . ?
H39 N7 H40 110.7 . . ?
H41 N8 H42 108.8 . . ?
H41 N8 H43 108.2 . . ?
H42 N8 H43 109.5 . . ?
H41 N8 H44 108.6 . . ?
H42 N8 H44 110.3 . . ?
H43 N8 H44 111.4 . . ?
C1 O1 Cd1 116.1(6) . . ?
C7 O3 Cd1 116.5(6) . . ?
C8 O5 Cd1 117.4(5) . . ?
C14 O7 Cd1 117.0(5) . . ?
C15 O9 Cd2 117.3(6) . . ?
C21 O11 Cd2 117.3(5) . . ?
C22 O13 Cd2 117.1(5) . . ?
C28 O15 Cd2 116.7(5) . . ?
H45 O17 H46 106.4 . . ?
H47 O18 H48 108.6 . . ?
H49 O19 H50 108.9 . . ?
H51 O20 H52 101.9 . . ?
H53 O21 H54 103.8 . . ?
O2 C1 O1 126.8(9) . . ?
O2 C1 C2 115.8(8) . . ?
O1 C1 C2 117.4(8) . . ?
N1 C2 C3 120.3(8) . . ?
N1 C2 C1 115.1(7) . . ?
C3 C2 C1 124.5(8) . . ?
C4 C3 C2 119.2(9) . . ?
C4 C3 H3 120.4 . . ?
C2 C3 H3 120.4 . . ?
C3 C4 C5 120.5(8) . . ?
C3 C4 H4 119.8 . . ?
C5 C4 H4 119.8 . . ?
C4 C5 C6 117.4(8) . . ?
C4 C5 H5 121.3 . . ?
C6 C5 H5 121.3 . . ?
N1 C6 C5 120.3(8) . . ?
N1 C6 C7 117.3(8) . . ?
C5 C6 C7 122.3(8) . . ?
O4 C7 O3 124.5(9) . . ?
O4 C7 C6 119.9(9) . . ?
O3 C7 C6 115.6(8) . . ?
O6 C8 O5 126.8(8) . . ?
O6 C8 C9 116.5(8) . . ?
O5 C8 C9 116.7(8) . . ?
N2 C9 C10 120.9(7) . . ?
N2 C9 C8 115.0(7) . . ?
C10 C9 C8 124.1(8) . . ?
C11 C10 C9 115.6(8) . . ?
C11 C10 H10 122.2 . . ?
C9 C10 H10 122.2 . . ?
C12 C11 C10 124.9(9) . . ?
C12 C11 H11 117.6 . . ?
C10 C11 H11 117.6 . . ?
C11 C12 C13 117.6(9) . . ?
C11 C12 H12 121.2 . . ?
C13 C12 H12 121.2 . . ?
N2 C13 C12 119.5(8) . . ?
N2 C13 C14 115.3(7) . . ?
C12 C13 C14 125.2(8) . . ?
O8 C14 O7 125.7(8) . . ?
O8 C14 C13 117.3(8) . . ?
O7 C14 C13 117.0(8) . . ?
O10 C15 O9 125.5(9) . . ?
O10 C15 C16 118.1(8) . . ?
O9 C15 C16 116.4(8) . . ?
N3 C16 C17 120.7(8) . . ?
N3 C16 C15 115.9(7) . . ?
C17 C16 C15 123.3(8) . . ?
C18 C17 C16 119.3(8) . . ?
C18 C17 H17 120.3 . . ?
C16 C17 H17 120.3 . . ?
C17 C18 C19 120.0(8) . . ?
C17 C18 H18 120.0 . . ?
C19 C18 H18 120.0 . . ?
C20 C19 C18 116.7(8) . . ?
C20 C19 H19 121.6 . . ?
C18 C19 H19 121.6 . . ?
N3 C20 C19 121.9(7) . . ?
N3 C20 C21 115.1(7) . . ?
C19 C20 C21 122.7(8) . . ?
O12 C21 O11 126.0(8) . . ?
O12 C21 C20 117.1(7) . . ?
O11 C21 C20 117.0(8) . . ?
O14 C22 O13 125.5(8) . . ?
O14 C22 C23 118.0(7) . . ?
O13 C22 C23 116.4(7) . . ?
N4 C23 C24 121.1(8) . . ?
N4 C23 C22 115.8(7) . . ?
C24 C23 C22 123.0(7) . . ?
C25 C24 C23 119.6(8) . . ?
C25 C24 H24 120.2 . . ?
C23 C24 H24 120.2 . . ?
C24 C25 C26 118.2(8) . . ?
C24 C25 H25 120.9 . . ?
C26 C25 H25 120.9 . . ?
C27 C26 C25 118.5(8) . . ?
C27 C26 H26 120.7 . . ?
C25 C26 H26 120.7 . . ?
N4 C27 C26 121.8(7) . . ?
N4 C27 C28 115.5(7) . . ?
C26 C27 C28 122.8(8) . . ?
O16 C28 O15 126.0(8) . . ?
O16 C28 C27 117.7(7) . . ?
O15 C28 C27 116.3(8) . . ?

loop_
_geom_bond_atom_site_label_1
_geom_bond_atom_site_label_2
_geom_bond_distance
_geom_bond_site_symmetry_2
_geom_bond_publ_flag
Cd1 N1 2.221(6) . ?
Cd1 N2 2.237(6) . ?
Cd1 O1 2.321(6) . ?
Cd1 O7 2.341(5) . ?
Cd1 O5 2.344(6) . ?
Cd1 O3 2.366(6) . ?
Cd2 N4 2.233(6) . ?
Cd2 N3 2.236(6) . ?
Cd2 O11 2.341(6) . ?
Cd2 O9 2.347(6) . ?
Cd2 O13 2.355(6) . ?
Cd2 O15 2.377(6) . ?
N1 C6 1.316(10) . ?
N1 C2 1.321(9) . ?
N2 C9 1.319(9) . ?
N2 C13 1.346(9) . ?
N3 C16 1.316(9) . ?
N3 C20 1.327(10) . ?
N4 C23 1.318(9) . ?
N4 C27 1.328(9) . ?
N5 H29 0.8354 . ?
N5 H30 0.8469 . ?
N5 H31 0.8809 . ?
N5 H32 0.8630 . ?
N6 H33 0.8567 . ?
N6 H34 0.8422 . ?
N6 H35 0.8451 . ?
N6 H36 0.8738 . ?
N7 H37 0.8722 . ?
N7 H38 0.8474 . ?
N7 H39 0.8659 . ?
N7 H40 0.8362 . ?
N8 H41 0.8687 . ?
N8 H42 0.8561 . ?
N8 H43 0.8493 . ?
N8 H44 0.8503 . ?
O1 C1 1.242(10) . ?
O2 C1 1.240(10) . ?
O3 C7 1.285(10) . ?
O4 C7 1.215(10) . ?
O5 C8 1.250(10) . ?
O6 C8 1.241(10) . ?
O7 C14 1.267(9) . ?
O8 C14 1.262(9) . ?
O9 C15 1.262(10) . ?
O10 C15 1.241(10) . ?
O11 C21 1.254(9) . ?
O12 C21 1.230(9) . ?
O13 C22 1.267(9) . ?
O14 C22 1.241(9) . ?
O15 C28 1.248(9) . ?
O16 C28 1.235(9) . ?
O17 H45 0.8513 . ?
O17 H46 0.8477 . ?
O18 H47 0.8356 . ?
O18 H48 0.8310 . ?
O19 H49 0.8271 . ?
O19 H50 0.8371 . ?
O20 H51 0.8680 . ?
O20 H52 0.8647 . ?
O21 H53 0.8562 . ?
O21 H54 0.8607 . ?
C1 C2 1.524(12) . ?
C2 C3 1.390(11) . ?
C3 C4 1.355(12) . ?
C3 H3 0.9300 . ?
C4 C5 1.390(12) . ?
C4 H4 0.9300 . ?
C5 C6 1.413(11) . ?
C5 H5 0.9300 . ?
C6 C7 1.508(12) . ?
C8 C9 1.529(11) . ?
C9 C10 1.391(11) . ?
C10 C11 1.367(10) . ?
C10 H10 0.9300 . ?
C11 C12 1.308(11) . ?
C11 H11 0.9300 . ?
C12 C13 1.391(11) . ?
C12 H12 0.9300 . ?
C13 C14 1.515(11) . ?
C15 C16 1.523(11) . ?
C16 C17 1.377(10) . ?
C17 C18 1.347(11) . ?
C17 H17 0.9300 . ?
C18 C19 1.411(12) . ?
C18 H18 0.9300 . ?
C19 C20 1.367(11) . ?
C19 H19 0.9300 . ?
C20 C21 1.523(11) . ?
C22 C23 1.518(11) . ?
C23 C24 1.379(10) . ?
C24 C25 1.378(11) . ?
C24 H24 0.9300 . ?
C25 C26 1.405(11) . ?
C25 H25 0.9300 . ?
C26 C27 1.369(10) . ?
C26 H26 0.9300 . ?
C27 C28 1.535(11) . ?
